data_1501975
loop_
_publ_author_name
'Kislukhin, Alexander A.'
'Higginson, Cody J.'
'Finn, M. G.'

_publ_section_title
;
 Aqueous-phase deactivation and intramolecular [2 + 2 + 2] cycloaddition
 of oxanorbornadiene esters.
;
_journal_issue 7
_journal_name_full 'Organic letters'
_journal_page_first 1832
_journal_page_last 1835
_journal_paper_doi 10.1021/ol103153f
_journal_volume 13
_journal_year 2011
_chemical_formula_sum 'C28 H26 N2 O7 S'
_chemical_formula_weight 534.57
_chemical_name_systematic
; 
 ? 
;
_space_group_IT_number 14
_symmetry_cell_setting monoclinic
_symmetry_space_group_name_Hall '-P 2yn'
_symmetry_space_group_name_H-M 'P 1 21/n 1'
_atom_sites_solution_hydrogens geom
_atom_sites_solution_primary direct
_atom_sites_solution_secondary difmap
_audit_creation_method SHELXL-97
_cell_angle_alpha 90.00
_cell_angle_beta 103.5480(10)
_cell_angle_gamma 90.00
_cell_formula_units_Z 4
_cell_length_a 15.8048(3)
_cell_length_b 8.9561(2)
_cell_length_c 18.1279(3)
_cell_measurement_reflns_used 7949
_cell_measurement_temperature 153(2)
_cell_measurement_theta_max 31.27
_cell_measurement_theta_min 2.31
_cell_volume 2494.59(8)
_computing_cell_refinement 'Bruker SAINT'
_computing_data_collection 'Bruker APEX2'
_computing_data_reduction 'Bruker SAINT'
_computing_molecular_graphics 'Bruker SHELXTL'
_computing_publication_material 'Bruker SHELXTL'
_computing_structure_refinement 'SHELXL-97 (Sheldrick, 2008)'
_computing_structure_solution 'SHELXS-97 (Sheldrick, 2008)'
_diffrn_ambient_temperature 153(2)
_diffrn_measured_fraction_theta_full 0.972
_diffrn_measured_fraction_theta_max 0.972
_diffrn_measurement_device_type 'Bruker APEX-II CCD'
_diffrn_measurement_method '\f and \w scans'
_diffrn_radiation_monochromator graphite
_diffrn_radiation_source 'fine-focus sealed tube'
_diffrn_radiation_type MoK\a
_diffrn_radiation_wavelength 0.71073
_diffrn_reflns_av_R_equivalents 0.0269
_diffrn_reflns_av_sigmaI/netI 0.0293
_diffrn_reflns_limit_h_max 24
_diffrn_reflns_limit_h_min -22
_diffrn_reflns_limit_k_max 13
_diffrn_reflns_limit_k_min -9
_diffrn_reflns_limit_l_max 26
_diffrn_reflns_limit_l_min -27
_diffrn_reflns_number 27330
_diffrn_reflns_theta_full 32.77
_diffrn_reflns_theta_max 32.77
_diffrn_reflns_theta_min 1.54
_exptl_absorpt_coefficient_mu 0.182
_exptl_absorpt_correction_T_max 0.9820
_exptl_absorpt_correction_T_min 0.9274
_exptl_absorpt_correction_type empirical
_exptl_absorpt_process_details 'Bruker SADABS'
_exptl_crystal_colour colourless
_exptl_crystal_density_diffrn 1.423
_exptl_crystal_density_method 'not measured'
_exptl_crystal_description plate
_exptl_crystal_F_000 1120
_exptl_crystal_size_max 0.42
_exptl_crystal_size_mid 0.19
_exptl_crystal_size_min 0.10
_refine_diff_density_max 0.613
_refine_diff_density_min -0.717
_refine_diff_density_rms 0.061
_refine_ls_extinction_coef 0
_refine_ls_extinction_method none
_refine_ls_goodness_of_fit_ref 1.116
_refine_ls_hydrogen_treatment fixed
_refine_ls_matrix_type full
_refine_ls_number_parameters 346
_refine_ls_number_reflns 8937
_refine_ls_number_restraints 0
_refine_ls_restrained_S_all 1.116
_refine_ls_R_factor_all 0.0596
_refine_ls_R_factor_gt 0.0447
_refine_ls_shift/su_max 0.000
_refine_ls_shift/su_mean 0.000
_refine_ls_structure_factor_coef Fsqd
_refine_ls_weighting_details 'calc w=1/[\s^2^(Fo^2^)+(0.1000P)^2^+0.0000P] where P=(Fo^2^+2Fc^2^)/3'
_refine_ls_weighting_scheme calc
_refine_ls_wR_factor_gt 0.1418
_refine_ls_wR_factor_ref 0.1549
_reflns_number_gt 6199
_reflns_number_total 8937
_reflns_threshold_expression >2sigma(I)
_cod_data_source_file ol103153f_si_003.cif
_cod_data_source_block C28H26N2O7S
_cod_depositor_comments
;
The following automatic conversions were performed:

'_symmetry_cell_setting' value 'Monoclinic' changed to 'monoclinic'
according to /home/saulius/struct/CIF-dictionaries/cif_core.dic
dictionary named 'cif_core.dic' version 2.4.1 from 2010-06-29.

Automatic conversion script
Id: cif_fix_values 1715 2011-07-08 13:25:40Z adriana 
;
_cod_original_sg_symbol_H-M P2(1)/n
_cod_database_code 1501975

loop_
_symmetry_equiv_pos_as_xyz
'x, y, z'
'-x+1/2, y+1/2, -z+1/2'
'-x, -y, -z'
'x-1/2, -y-1/2, z-1/2'

loop_
_atom_site_label
_atom_site_type_symbol
_atom_site_fract_x
_atom_site_fract_y
_atom_site_fract_z
_atom_site_U_iso_or_equiv
_atom_site_adp_type
_atom_site_occupancy
_atom_site_symmetry_multiplicity
_atom_site_calc_flag
_atom_site_refinement_flags
S1 S -0.02644(2) 0.68117(4) 0.195493(18) 0.01861(10) Uani 1 1 d .
O1 O 0.04570(7) 0.58148(12) 0.20024(6) 0.0251(2) Uani 1 1 d .
O2 O -0.11054(7) 0.62098(12) 0.19471(6) 0.0272(2) Uani 1 1 d .
O3 O 0.31195(7) 0.91492(14) 0.10534(6) 0.0324(3) Uani 1 1 d .
O4 O 0.24602(7) 0.79360(13) 0.18535(5) 0.0269(2) Uani 1 1 d .
O5 O 0.19908(7) 1.06130(12) -0.05819(6) 0.0261(2) Uani 1 1 d .
O6 O 0.29944(6) 0.90099(13) -0.07873(6) 0.0266(2) Uani 1 1 d .
O7 O 0.04005(6) 0.80701(11) -0.02624(5) 0.0183(2) Uani 1 1 d .
N1 N -0.03617(7) 0.77499(13) 0.11754(6) 0.0183(2) Uani 1 1 d .
H1 H -0.0857 0.7773 0.0831 0.022 Uiso 1 1 calc R
N2 N -0.03683(10) 1.25066(19) 0.41706(10) 0.0414(4) Uani 1 1 d .
C1 C 0.00550(9) 0.81320(15) 0.26953(7) 0.0195(3) Uani 1 1 d .
C2 C 0.09239(9) 0.81554(18) 0.30519(8) 0.0261(3) Uani 1 1 d .
H2 H 0.1301 0.7402 0.2944 0.031 Uiso 1 1 calc R
C3 C 0.12570(10) 0.9290(2) 0.35750(9) 0.0336(4) Uani 1 1 d .
H3 H 0.1861 0.9316 0.3811 0.040 Uiso 1 1 calc R
C4 C 0.07168(10) 1.0352(2) 0.37436(9) 0.0312(3) Uani 1 1 d .
H4 H 0.0950 1.1120 0.4094 0.037 Uiso 1 1 calc R
C5 C -0.01875(9) 1.03342(17) 0.34068(8) 0.0228(3) Uani 1 1 d .
C6 C -0.07547(10) 1.14149(19) 0.36144(9) 0.0279(3) Uani 1 1 d .
C7 C -0.16279(10) 1.1366(2) 0.32884(9) 0.0309(3) Uani 1 1 d .
H7 H -0.2006 1.2068 0.3439 0.037 Uiso 1 1 calc R
C8 C -0.19730(9) 1.02979(19) 0.27361(9) 0.0287(3) Uani 1 1 d .
H8 H -0.2579 1.0300 0.2507 0.034 Uiso 1 1 calc R
C9 C -0.14451(8) 0.92483(17) 0.25224(8) 0.0227(3) Uani 1 1 d .
H9 H -0.1688 0.8533 0.2145 0.027 Uiso 1 1 calc R
C10 C -0.05388(8) 0.92207(16) 0.28590(7) 0.0186(2) Uani 1 1 d .
C11 C -0.08304(16) 1.2670(3) 0.47721(12) 0.0523(5) Uani 1 1 d .
H11A H -0.1403 1.3115 0.4564 0.078 Uiso 1 1 calc R
H11B H -0.0496 1.3319 0.5171 0.078 Uiso 1 1 calc R
H11C H -0.0904 1.1687 0.4986 0.078 Uiso 1 1 calc R
C12 C -0.02543(16) 1.3927(3) 0.38125(16) 0.0635(7) Uani 1 1 d .
H12A H 0.0049 1.3758 0.3406 0.095 Uiso 1 1 calc R
H12B H 0.0090 1.4603 0.4192 0.095 Uiso 1 1 calc R
H12C H -0.0825 1.4374 0.3599 0.095 Uiso 1 1 calc R
C13 C 0.04093(8) 0.85630(16) 0.10648(7) 0.0189(2) Uani 1 1 d .
H13A H 0.0838 0.8642 0.1558 0.023 Uiso 1 1 calc R
H13B H 0.0235 0.9588 0.0888 0.023 Uiso 1 1 calc R
C14 C 0.08317(8) 0.78233(15) 0.05034(7) 0.0173(2) Uani 1 1 d .
C15 C 0.18161(8) 0.78571(15) 0.05435(7) 0.0174(2) Uani 1 1 d .
C16 C 0.19126(8) 0.79575(15) -0.02735(7) 0.0175(2) Uani 1 1 d .
C17 C 0.09785(8) 0.73467(16) -0.06453(7) 0.0183(2) Uani 1 1 d .
C19 C 0.12007(8) 0.57804(16) -0.02569(7) 0.0198(3) Uani 1 1 d .
H19 H 0.0743 0.4997 -0.0410 0.024 Uiso 1 1 calc R
C20 C 0.13202(8) 0.63840(15) 0.05585(7) 0.0180(2) Uani 1 1 d .
H20 H 0.1417 0.5721 0.1014 0.022 Uiso 1 1 calc R
C21 C 0.25277(8) 0.84008(16) 0.11602(8) 0.0201(3) Uani 1 1 d .
C22 C 0.31610(12) 0.8468(3) 0.24651(9) 0.0434(5) Uani 1 1 d .
H22A H 0.3085 0.9548 0.2547 0.052 Uiso 1 1 calc R
H22B H 0.3726 0.8324 0.2329 0.052 Uiso 1 1 calc R
C23 C 0.31552(9) 0.7649(2) 0.31557(8) 0.0290(3) Uani 1 1 d .
C24 C 0.31954(11) 0.7071(2) 0.37483(9) 0.0351(4) Uani 1 1 d .
H24 H 0.3228 0.6606 0.4225 0.042 Uiso 1 1 calc R
C25 C 0.06473(9) 0.74500(17) -0.14910(8) 0.0237(3) Uani 1 1 d .
H25A H 0.0071 0.6986 -0.1639 0.036 Uiso 1 1 calc R
H25B H 0.1049 0.6930 -0.1741 0.036 Uiso 1 1 calc R
H25C H 0.0605 0.8502 -0.1645 0.036 Uiso 1 1 calc R
C26 C 0.20705(9) 0.54329(17) -0.04340(8) 0.0232(3) Uani 1 1 d .
H26 H 0.2284 0.4473 -0.0521 0.028 Uiso 1 1 calc R
C27 C 0.24796(9) 0.67366(16) -0.04446(7) 0.0208(3) Uani 1 1 d .
C28 C 0.32489(9) 0.74376(18) -0.06524(8) 0.0257(3) Uani 1 1 d .
H28A H 0.3776 0.7342 -0.0234 0.031 Uiso 1 1 calc R
H28B H 0.3363 0.6974 -0.1115 0.031 Uiso 1 1 calc R
C30 C 0.22694(8) 0.93492(17) -0.05465(7) 0.0210(3) Uani 1 1 d .

loop_
_atom_site_aniso_label
_atom_site_aniso_U_11
_atom_site_aniso_U_22
_atom_site_aniso_U_33
_atom_site_aniso_U_23
_atom_site_aniso_U_13
_atom_site_aniso_U_12
S1 0.01866(16) 0.01769(17) 0.01980(16) -0.00191(11) 0.00514(12) -0.00145(11)
O1 0.0259(5) 0.0205(5) 0.0286(5) -0.0014(4) 0.0053(4) 0.0048(4)
O2 0.0234(5) 0.0272(6) 0.0331(5) -0.0029(4) 0.0111(4) -0.0081(4)
O3 0.0251(5) 0.0448(7) 0.0258(5) 0.0010(5) 0.0032(4) -0.0141(5)
O4 0.0213(5) 0.0410(7) 0.0158(4) -0.0013(4) -0.0009(4) -0.0100(4)
O5 0.0224(5) 0.0243(5) 0.0304(5) 0.0048(4) 0.0036(4) -0.0005(4)
O6 0.0215(5) 0.0316(6) 0.0292(5) 0.0029(4) 0.0113(4) -0.0007(4)
O7 0.0151(4) 0.0225(5) 0.0166(4) -0.0012(3) 0.0020(3) 0.0011(3)
N1 0.0137(5) 0.0230(6) 0.0175(5) -0.0008(4) 0.0021(4) -0.0004(4)
N2 0.0324(7) 0.0396(9) 0.0503(9) -0.0250(7) 0.0058(6) 0.0039(6)
C1 0.0187(6) 0.0224(7) 0.0173(6) -0.0018(5) 0.0038(5) 0.0001(5)
C2 0.0193(6) 0.0332(8) 0.0239(6) -0.0072(6) 0.0012(5) 0.0049(5)
C3 0.0190(6) 0.0470(10) 0.0311(7) -0.0148(7) -0.0015(6) 0.0045(6)
C4 0.0222(7) 0.0392(9) 0.0295(7) -0.0147(7) 0.0003(6) 0.0007(6)
C5 0.0203(6) 0.0260(7) 0.0220(6) -0.0049(5) 0.0047(5) 0.0018(5)
C6 0.0257(7) 0.0291(8) 0.0288(7) -0.0070(6) 0.0061(6) 0.0040(6)
C7 0.0241(7) 0.0342(9) 0.0342(8) -0.0052(7) 0.0066(6) 0.0083(6)
C8 0.0186(6) 0.0380(9) 0.0293(7) -0.0008(6) 0.0052(5) 0.0061(6)
C9 0.0186(6) 0.0289(7) 0.0207(6) -0.0008(5) 0.0049(5) 0.0012(5)
C10 0.0179(6) 0.0213(6) 0.0171(5) 0.0007(5) 0.0051(4) 0.0008(5)
C11 0.0614(13) 0.0524(13) 0.0419(10) -0.0214(9) 0.0101(9) 0.0068(10)
C12 0.0562(13) 0.0440(13) 0.102(2) -0.0317(13) 0.0415(14) -0.0188(10)
C13 0.0184(6) 0.0181(6) 0.0208(6) -0.0019(5) 0.0062(5) -0.0016(5)
C14 0.0140(5) 0.0212(6) 0.0161(5) -0.0007(5) 0.0021(4) -0.0006(4)
C15 0.0149(5) 0.0210(6) 0.0156(5) -0.0015(5) 0.0023(4) -0.0006(5)
C16 0.0151(5) 0.0208(6) 0.0163(5) -0.0008(5) 0.0030(4) 0.0006(4)
C17 0.0166(5) 0.0217(6) 0.0165(5) -0.0025(5) 0.0037(4) -0.0011(5)
C19 0.0192(6) 0.0199(6) 0.0197(6) -0.0027(5) 0.0035(5) -0.0008(5)
C20 0.0173(6) 0.0186(6) 0.0177(5) -0.0002(5) 0.0036(4) -0.0007(5)
C21 0.0163(6) 0.0244(7) 0.0187(6) -0.0015(5) 0.0019(5) -0.0009(5)
C22 0.0340(9) 0.0704(14) 0.0192(7) 0.0018(7) -0.0071(6) -0.0272(9)
C23 0.0193(6) 0.0406(9) 0.0238(7) -0.0045(6) -0.0015(5) -0.0022(6)
C24 0.0318(8) 0.0429(10) 0.0273(7) 0.0020(7) 0.0002(6) 0.0031(7)
C25 0.0243(6) 0.0279(7) 0.0174(6) -0.0014(5) 0.0018(5) -0.0023(6)
C26 0.0239(6) 0.0235(7) 0.0222(6) -0.0036(5) 0.0056(5) 0.0039(5)
C27 0.0185(6) 0.0260(7) 0.0179(6) -0.0020(5) 0.0045(5) 0.0031(5)
C28 0.0208(6) 0.0308(8) 0.0274(7) -0.0004(6) 0.0092(5) 0.0031(6)
C30 0.0175(6) 0.0259(7) 0.0186(6) 0.0007(5) 0.0023(5) -0.0013(5)

loop_
_atom_type_symbol
_atom_type_description
_atom_type_scat_dispersion_real
_atom_type_scat_dispersion_imag
_atom_type_scat_source
C C 0.0033 0.0016 'International Tables Vol C Tables 4.2.6.8 and 6.1.1.4'
H H 0.0000 0.0000 'International Tables Vol C Tables 4.2.6.8 and 6.1.1.4'
N N 0.0061 0.0033 'International Tables Vol C Tables 4.2.6.8 and 6.1.1.4'
O O 0.0106 0.0060 'International Tables Vol C Tables 4.2.6.8 and 6.1.1.4'
S S 0.1246 0.1234 'International Tables Vol C Tables 4.2.6.8 and 6.1.1.4'

loop_
_geom_angle_atom_site_label_1
_geom_angle_atom_site_label_2
_geom_angle_atom_site_label_3
_geom_angle
O2 S1 O1 119.30(7)
O2 S1 N1 106.77(6)
O1 S1 N1 106.66(6)
O2 S1 C1 110.98(6)
O1 S1 C1 106.77(6)
N1 S1 C1 105.46(6)
C21 O4 C22 113.38(11)
C30 O6 C28 112.41(11)
C14 O7 C17 100.99(9)
C13 N1 S1 117.56(9)
C6 N2 C11 112.94(15)
C6 N2 C12 111.00(17)
C11 N2 C12 112.45(17)
C2 C1 C10 121.56(13)
C2 C1 S1 116.27(10)
C10 C1 S1 121.83(10)
C1 C2 C3 120.23(14)
C4 C3 C2 120.12(14)
C3 C4 C5 121.22(14)
C4 C5 C10 119.82(13)
C4 C5 C6 120.72(13)
C10 C5 C6 119.46(12)
C7 C6 C5 119.75(14)
C7 C6 N2 123.05(14)
C5 C6 N2 117.20(13)
C6 C7 C8 121.00(14)
C9 C8 C7 120.63(13)
C8 C9 C10 120.66(13)
C9 C10 C5 118.45(12)
C9 C10 C1 124.55(13)
C5 C10 C1 116.99(11)
N1 C13 C14 112.88(11)
O7 C14 C20 108.87(10)
O7 C14 C13 114.18(10)
C20 C14 C13 129.98(11)
O7 C14 C15 107.01(10)
C20 C14 C15 60.88(8)
C13 C14 C15 124.45(11)
C21 C15 C16 119.05(11)
C21 C15 C20 124.94(11)
C16 C15 C20 103.58(10)
C21 C15 C14 128.78(11)
C16 C15 C14 106.54(10)
C20 C15 C14 58.05(8)
C27 C16 C30 104.48(11)
C27 C16 C15 111.10(11)
C30 C16 C15 120.00(11)
C27 C16 C17 101.87(11)
C30 C16 C17 122.44(11)
C15 C16 C17 95.64(10)
O7 C17 C25 111.03(11)
O7 C17 C16 106.14(10)
C25 C17 C16 118.96(11)
O7 C17 C19 106.79(10)
C25 C17 C19 119.99(12)
C16 C17 C19 91.70(10)
C26 C19 C20 111.18(11)
C26 C19 C17 101.95(11)
C20 C19 C17 94.63(10)
C14 C20 C15 61.06(9)
C14 C20 C19 107.03(10)
C15 C20 C19 103.42(10)
O3 C21 O4 123.71(12)
O3 C21 C15 123.19(12)
O4 C21 C15 113.08(11)
O4 C22 C23 109.56(14)
C24 C23 C22 174.56(18)
C27 C26 C19 106.83(12)
C26 C27 C16 108.72(12)
C26 C27 C28 142.76(13)
C16 C27 C28 107.98(12)
O6 C28 C27 103.75(11)
O5 C30 O6 121.20(13)
O5 C30 C16 129.38(12)
O6 C30 C16 109.41(12)

loop_
_geom_bond_atom_site_label_1
_geom_bond_atom_site_label_2
_geom_bond_distance
S1 O2 1.4312(10)
S1 O1 1.4348(10)
S1 N1 1.6201(12)
S1 C1 1.7712(14)
O3 C21 1.2027(17)
O4 C21 1.3518(16)
O4 C22 1.4517(18)
O5 C30 1.2107(18)
O6 C30 1.3528(16)
O6 C28 1.4692(19)
O7 C14 1.4133(15)
O7 C17 1.4259(15)
N1 C13 1.4731(16)
N2 C6 1.434(2)
N2 C11 1.455(3)
N2 C12 1.458(3)
C1 C2 1.3743(19)
C1 C10 1.4317(18)
C2 C3 1.406(2)
C3 C4 1.360(2)
C4 C5 1.4167(19)
C5 C10 1.4251(19)
C5 C6 1.428(2)
C6 C7 1.369(2)
C7 C8 1.400(2)
C8 C9 1.372(2)
C9 C10 1.4196(18)
C13 C14 1.4962(18)
C14 C20 1.4938(19)
C14 C15 1.5406(17)
C15 C21 1.4706(18)
C15 C16 1.5268(17)
C15 C20 1.5380(18)
C16 C27 1.4917(18)
C16 C30 1.4991(19)
C16 C17 1.5705(18)
C17 C25 1.5024(18)
C17 C19 1.5719(19)
C19 C26 1.5153(18)
C19 C20 1.5434(18)
C22 C23 1.453(2)
C23 C24 1.181(2)
C26 C27 1.337(2)
C27 C28 1.4929(19)
